data_4311588
loop_
_publ_author_name
'F. Ekkehardt Hahn'
'Christian Ochs'
'Thomas L\"ugger'
'Roland Fr\"ohlich'

_publ_section_title
;
 An Unsymmetrical Tripodal Ligand with NOS2-Donor Set: Coordination
 Chemistry with Nickel(II) and Zinc(II)
;
_journal_name_full 'Inorganic Chemistry'
_journal_page_first 6101
_journal_page_last 6107
_journal_paper_doi 10.1021/ic0491940
_journal_volume 43
_journal_year 2004
_chemical_formula_sum 'C28 H60 N4 O4 S8 Zn4'
_chemical_formula_weight 1034.76
_chemical_name_systematic
; 
 ? 
;
_space_group_IT_number 14
_symmetry_cell_setting monoclinic
_symmetry_space_group_name_Hall '-P 2ybc'
_symmetry_space_group_name_H-M 'P 1 21/c 1'
_atom_sites_solution_hydrogens geom
_atom_sites_solution_primary direct
_atom_sites_solution_secondary difmap
_audit_creation_method SHELXL-97
_cell_angle_alpha 90.00
_cell_angle_beta 104.31(1)
_cell_angle_gamma 90.00
_cell_formula_units_Z 4
_cell_length_a 14.594(1)
_cell_length_b 12.531(1)
_cell_length_c 23.022(1)
_cell_measurement_temperature 198(2)
_cell_volume 4079.6(5)
_computing_cell_refinement 'Collect (Nonius B.V., 1998)'
_computing_data_collection 'Collect (Nonius B.V., 1998)'
_computing_data_reduction 'Denzo-SMN (Otwinowski & Minor, 1997)'
_computing_molecular_graphics 'SCHAKAL (Keller, 1997)'
_computing_publication_material 'SHELXL-97 (Shedlrick, 1997)'
_computing_structure_refinement 'SHELXL-97 (Sheldrick, 1997)'
_computing_structure_solution 'SHELXS-97 (Sheldrick, 1990)'
_diffrn_ambient_temperature 198(2)
_diffrn_measured_fraction_theta_full 0.990
_diffrn_measured_fraction_theta_max 0.990
_diffrn_measurement_device_type 'Nonius KappaCCD'
_diffrn_measurement_method '\w and \f scans'
_diffrn_radiation_monochromator graphite
_diffrn_radiation_source 'rotating anode Nonius FR591'
_diffrn_radiation_type MoK\a
_diffrn_radiation_wavelength 0.71073
_diffrn_reflns_av_R_equivalents 0.0452
_diffrn_reflns_av_sigmaI/netI 0.0401
_diffrn_reflns_limit_h_max 19
_diffrn_reflns_limit_h_min -19
_diffrn_reflns_limit_k_max 16
_diffrn_reflns_limit_k_min -16
_diffrn_reflns_limit_l_max 30
_diffrn_reflns_limit_l_min -30
_diffrn_reflns_number 27655
_diffrn_reflns_theta_full 28.28
_diffrn_reflns_theta_max 28.28
_diffrn_reflns_theta_min 3.01
_exptl_absorpt_coefficient_mu 2.771
_exptl_absorpt_correction_T_max 0.6813
_exptl_absorpt_correction_T_min 0.4902
_exptl_absorpt_correction_type 'SORTAV (Blessing, 1995 & 1997)'
_exptl_crystal_colour colourless
_exptl_crystal_density_diffrn 1.685
_exptl_crystal_density_method 'not measured'
_exptl_crystal_description block
_exptl_crystal_F_000 2144
_exptl_crystal_size_max 0.30
_exptl_crystal_size_mid 0.25
_exptl_crystal_size_min 0.15
_refine_diff_density_max 1.124
_refine_diff_density_min -0.495
_refine_diff_density_rms 0.078
_refine_ls_extinction_method none
_refine_ls_goodness_of_fit_ref 1.032
_refine_ls_hydrogen_treatment 'refined as riding atoms'
_refine_ls_matrix_type full
_refine_ls_number_parameters 437
_refine_ls_number_reflns 10028
_refine_ls_number_restraints 0
_refine_ls_restrained_S_all 1.032
_refine_ls_R_factor_all 0.0387
_refine_ls_R_factor_gt 0.0299
_refine_ls_shift/su_max 0.002
_refine_ls_shift/su_mean 0.000
_refine_ls_structure_factor_coef Fsqd
_refine_ls_weighting_details 'calc w=1/[\s^2^(Fo^2^)+(0.0224P)^2^+3.8230P] where P=(Fo^2^+2Fc^2^)/3'
_refine_ls_weighting_scheme calc
_refine_ls_wR_factor_gt 0.0680
_refine_ls_wR_factor_ref 0.0716
_reflns_number_gt 8583
_reflns_number_total 10028
_reflns_threshold_expression >2sigma(I)
_cod_data_source_file ic0491940si20040621_124923.cif
_cod_data_source_block complex6
_cod_database_code 4311588

loop_
_symmetry_equiv_pos_as_xyz
'x, y, z'
'-x, y+1/2, -z+1/2'
'-x, -y, -z'
'x, -y-1/2, z-1/2'

loop_
_atom_site_label
_atom_site_type_symbol
_atom_site_fract_x
_atom_site_fract_y
_atom_site_fract_z
_atom_site_U_iso_or_equiv
_atom_site_adp_type
_atom_site_occupancy
_atom_site_symmetry_multiplicity
_atom_site_calc_flag
_atom_site_refinement_flags
_atom_site_disorder_assembly
_atom_site_disorder_group
Zn1 Zn 0.088142(17) 0.562355(19) 0.201334(11) 0.01858(6) Uani 1 1 d . . .
Zn2 Zn 0.283445(17) 0.435232(19) 0.152731(11) 0.01905(6) Uani 1 1 d . . .
Zn3 Zn 0.342932(18) 0.356144(19) 0.314883(11) 0.02007(6) Uani 1 1 d . . .
Zn4 Zn 0.275808(17) 0.637412(19) 0.335880(11) 0.01906(6) Uani 1 1 d . . .
S1 S 0.21789(4) 0.60424(4) 0.16310(3) 0.02213(11) Uani 1 1 d . . .
S2 S -0.02935(4) 0.47111(5) 0.13718(3) 0.03014(13) Uani 1 1 d . . .
S3 S 0.23649(4) 0.32493(4) 0.22143(2) 0.01940(10) Uani 1 1 d . . .
S4 S 0.42593(4) 0.40482(5) 0.13316(3) 0.02704(12) Uani 1 1 d . . .
S5 S 0.39903(4) 0.53264(4) 0.31628(2) 0.02122(11) Uani 1 1 d . . .
S6 S 0.33142(5) 0.28999(5) 0.40507(3) 0.03543(15) Uani 1 1 d . . .
S7 S 0.13397(4) 0.54259(4) 0.30610(2) 0.02074(11) Uani 1 1 d . . .
S8 S 0.26086(4) 0.81837(4) 0.32853(3) 0.02578(12) Uani 1 1 d . . .
N1 N -0.00854(12) 0.68393(14) 0.21113(8) 0.0178(3) Uani 1 1 d . . .
N2 N 0.21517(13) 0.43757(16) 0.05840(8) 0.0253(4) Uani 1 1 d . . .
N3 N 0.42232(12) 0.22019(14) 0.29950(8) 0.0195(4) Uani 1 1 d . . .
N4 N 0.35398(13) 0.65243(14) 0.42815(8) 0.0213(4) Uani 1 1 d . . .
C11 C -0.12438(15) 0.56241(18) 0.14280(10) 0.0244(5) Uani 1 1 d . . .
H11A H -0.1370 0.6118 0.1082 0.029 Uiso 1 1 calc R . .
H11B H -0.1827 0.5208 0.1409 0.029 Uiso 1 1 calc R . .
C12 C -0.10068(15) 0.62694(17) 0.20031(10) 0.0220(4) Uani 1 1 d . . .
H12A H -0.1515 0.6799 0.1989 0.026 Uiso 1 1 calc R . .
H12B H -0.0994 0.5785 0.2345 0.026 Uiso 1 1 calc R . .
C13 C 0.01829(15) 0.72512(17) 0.27357(10) 0.0221(4) Uani 1 1 d . . .
H13A H -0.0355 0.7660 0.2814 0.027 Uiso 1 1 calc R . .
H13B H 0.0722 0.7749 0.2776 0.027 Uiso 1 1 calc R . .
C14 C 0.04562(16) 0.63783(19) 0.32055(10) 0.0240(5) Uani 1 1 d . . .
H14A H -0.0120 0.5979 0.3226 0.029 Uiso 1 1 calc R . .
H14B H 0.0711 0.6715 0.3601 0.029 Uiso 1 1 calc R . .
C15 C -0.01637(15) 0.77209(17) 0.16659(10) 0.0237(5) Uani 1 1 d . . .
H15A H -0.0741 0.8139 0.1661 0.028 Uiso 1 1 calc R . .
H15B H -0.0241 0.7405 0.1263 0.028 Uiso 1 1 calc R . .
C16 C 0.06798(16) 0.84756(17) 0.17875(11) 0.0247(5) Uani 1 1 d . . .
H16A H 0.0642 0.8967 0.2117 0.030 Uiso 1 1 calc R . .
H16B H 0.1271 0.8058 0.1917 0.030 Uiso 1 1 calc R . .
C17 C 0.07083(18) 0.91213(18) 0.12328(11) 0.0284(5) Uani 1 1 d . . .
H17A H 0.0884 0.8646 0.0934 0.034 Uiso 1 1 calc R . .
H17B H 0.0070 0.9409 0.1052 0.034 Uiso 1 1 calc R . .
O1 O 0.13662(12) 0.99822(13) 0.13661(8) 0.0308(4) Uani 1 1 d . . .
H1 H 0.1834 0.9798 0.1641 0.046 Uiso 1 1 calc R . .
C21 C 0.38470(18) 0.4171(2) 0.05213(11) 0.0364(6) Uani 1 1 d . . .
H21A H 0.3915 0.4923 0.0407 0.044 Uiso 1 1 calc R . .
H21B H 0.4252 0.3728 0.0330 0.044 Uiso 1 1 calc R . .
C22 C 0.28176(18) 0.3830(2) 0.02823(11) 0.0364(6) Uani 1 1 d . . .
H22A H 0.2621 0.3982 -0.0153 0.044 Uiso 1 1 calc R . .
H22B H 0.2771 0.3049 0.0335 0.044 Uiso 1 1 calc R . .
C23 C 0.21005(19) 0.5530(2) 0.04368(11) 0.0325(6) Uani 1 1 d . . .
H23A H 0.1756 0.5621 0.0012 0.039 Uiso 1 1 calc R . .
H23B H 0.2750 0.5806 0.0483 0.039 Uiso 1 1 calc R . .
C24 C 0.16119(18) 0.61931(19) 0.08268(11) 0.0296(5) Uani 1 1 d . . .
H24A H 0.0942 0.5972 0.0750 0.036 Uiso 1 1 calc R . .
H24B H 0.1626 0.6954 0.0714 0.036 Uiso 1 1 calc R . .
C25 C 0.11945(17) 0.3882(2) 0.03766(11) 0.0297(5) Uani 1 1 d . . .
H25A H 0.1048 0.3794 -0.0064 0.036 Uiso 1 1 calc R . .
H25B H 0.0720 0.4376 0.0468 0.036 Uiso 1 1 calc R . .
C26 C 0.11003(19) 0.2797(2) 0.06624(13) 0.0377(6) Uani 1 1 d . . .
H26A H 0.1639 0.2342 0.0629 0.045 Uiso 1 1 calc R . .
H26B H 0.1141 0.2904 0.1094 0.045 Uiso 1 1 calc R . .
C27 C 0.01899(19) 0.2219(2) 0.03820(13) 0.0386(6) Uani 1 1 d . . .
H27A H 0.0173 0.2075 -0.0043 0.046 Uiso 1 1 calc R . .
H27B H 0.0200 0.1520 0.0585 0.046 Uiso 1 1 calc R . .
O2 O -0.06524(15) 0.27532(17) 0.04043(10) 0.0483(5) Uani 1 1 d . . .
H2 H -0.0535 0.3209 0.0681 0.072 Uiso 1 1 calc R . .
C31 C 0.39890(19) 0.1691(2) 0.40042(11) 0.0319(5) Uani 1 1 d . . .
H31A H 0.4659 0.1815 0.4214 0.038 Uiso 1 1 calc R . .
H31B H 0.3748 0.1106 0.4215 0.038 Uiso 1 1 calc R . .
C32 C 0.39381(17) 0.13424(18) 0.33639(10) 0.0254(5) Uani 1 1 d . . .
H32A H 0.4356 0.0717 0.3373 0.031 Uiso 1 1 calc R . .
H32B H 0.3283 0.1117 0.3172 0.031 Uiso 1 1 calc R . .
C33 C 0.39427(15) 0.18931(18) 0.23531(10) 0.0220(4) Uani 1 1 d . . .
H33A H 0.4159 0.1155 0.2311 0.026 Uiso 1 1 calc R . .
H33B H 0.4264 0.2369 0.2123 0.026 Uiso 1 1 calc R . .
C34 C 0.28795(16) 0.19543(17) 0.20880(10) 0.0231(4) Uani 1 1 d . . .
H34A H 0.2568 0.1383 0.2267 0.028 Uiso 1 1 calc R . .
H34B H 0.2746 0.1821 0.1651 0.028 Uiso 1 1 calc R . .
C35 C 0.52645(16) 0.23724(19) 0.31991(11) 0.0274(5) Uani 1 1 d . . .
H35A H 0.5589 0.1684 0.3179 0.033 Uiso 1 1 calc R . .
H35B H 0.5421 0.2603 0.3624 0.033 Uiso 1 1 calc R . .
C36 C 0.56418(15) 0.31946(19) 0.28336(11) 0.0258(5) Uani 1 1 d . . .
H36A H 0.5170 0.3770 0.2708 0.031 Uiso 1 1 calc R . .
H36B H 0.5751 0.2855 0.2468 0.031 Uiso 1 1 calc R . .
C37 C 0.65629(16) 0.36659(19) 0.32022(11) 0.0281(5) Uani 1 1 d . . .
H37A H 0.6438 0.4055 0.3549 0.034 Uiso 1 1 calc R . .
H37B H 0.7010 0.3080 0.3359 0.034 Uiso 1 1 calc R . .
O3 O 0.69879(12) 0.43791(13) 0.28590(8) 0.0312(4) Uani 1 1 d . . .
H3 H 0.7036 0.4074 0.2543 0.047 Uiso 1 1 calc R . .
C41 C 0.33871(17) 0.84791(18) 0.40194(11) 0.0274(5) Uani 1 1 d . . .
H41A H 0.4045 0.8549 0.3980 0.033 Uiso 1 1 calc R . .
H41B H 0.3200 0.9170 0.4164 0.033 Uiso 1 1 calc R . .
C42 C 0.33482(19) 0.76123(18) 0.44786(11) 0.0294(5) Uani 1 1 d . . .
H42A H 0.3818 0.7780 0.4858 0.035 Uiso 1 1 calc R . .
H42B H 0.2714 0.7620 0.4561 0.035 Uiso 1 1 calc R . .
C43 C 0.45470(16) 0.64436(18) 0.42488(11) 0.0256(5) Uani 1 1 d . . .
H43A H 0.4959 0.6452 0.4661 0.031 Uiso 1 1 calc R . .
H43B H 0.4705 0.7078 0.4036 0.031 Uiso 1 1 calc R . .
C44 C 0.47582(16) 0.54435(19) 0.39305(11) 0.0266(5) Uani 1 1 d . . .
H44A H 0.4668 0.4808 0.4166 0.032 Uiso 1 1 calc R . .
H44B H 0.5428 0.5458 0.3910 0.032 Uiso 1 1 calc R . .
C45 C 0.33418(17) 0.57055(19) 0.47070(11) 0.0282(5) Uani 1 1 d . . .
H45A H 0.3742 0.5859 0.5113 0.034 Uiso 1 1 calc R . .
H45B H 0.3528 0.4996 0.4586 0.034 Uiso 1 1 calc R . .
C46 C 0.23130(19) 0.5655(2) 0.47397(12) 0.0385(6) Uani 1 1 d . . .
H46A H 0.2181 0.6267 0.4979 0.046 Uiso 1 1 calc R . .
H46B H 0.1900 0.5725 0.4330 0.046 Uiso 1 1 calc R . .
C47 C 0.2068(2) 0.4635(2) 0.50147(13) 0.0439(7) Uani 1 1 d . . .
H47A H 0.1385 0.4641 0.5002 0.053 Uiso 1 1 calc R . .
H47B H 0.2185 0.4025 0.4770 0.053 Uiso 1 1 calc R . .
O4 O 0.25797(16) 0.4482(2) 0.56049(10) 0.0536(6) Uani 1 1 d . . .
H4 H 0.2262 0.4702 0.5839 0.080 Uiso 1 1 calc R . .

loop_
_atom_site_aniso_label
_atom_site_aniso_U_11
_atom_site_aniso_U_22
_atom_site_aniso_U_33
_atom_site_aniso_U_23
_atom_site_aniso_U_13
_atom_site_aniso_U_12
Zn1 0.01534(12) 0.01929(12) 0.02150(12) -0.00100(9) 0.00528(9) 0.00113(9)
Zn2 0.01679(12) 0.02131(13) 0.01918(12) 0.00084(9) 0.00470(9) 0.00077(9)
Zn3 0.01996(13) 0.01833(12) 0.02251(13) -0.00102(9) 0.00637(10) 0.00013(9)
Zn4 0.01538(12) 0.02007(13) 0.02075(12) -0.00025(9) 0.00259(9) 0.00005(9)
S1 0.0188(2) 0.0197(3) 0.0298(3) -0.0012(2) 0.0095(2) -0.0003(2)
S2 0.0238(3) 0.0292(3) 0.0370(3) -0.0144(2) 0.0065(2) -0.0036(2)
S3 0.0146(2) 0.0207(3) 0.0231(3) 0.00156(19) 0.00490(19) 0.00055(19)
S4 0.0164(3) 0.0397(3) 0.0255(3) 0.0011(2) 0.0060(2) 0.0020(2)
S5 0.0199(3) 0.0188(2) 0.0261(3) -0.0018(2) 0.0078(2) 0.0003(2)
S6 0.0546(4) 0.0286(3) 0.0291(3) 0.0009(2) 0.0217(3) -0.0002(3)
S7 0.0172(2) 0.0216(3) 0.0218(3) 0.00166(19) 0.00187(19) -0.00191(19)
S8 0.0235(3) 0.0207(3) 0.0308(3) 0.0021(2) 0.0022(2) 0.0016(2)
N1 0.0129(8) 0.0180(8) 0.0214(9) -0.0015(7) 0.0019(7) -0.0008(7)
N2 0.0203(9) 0.0363(11) 0.0189(9) 0.0001(8) 0.0043(7) 0.0074(8)
N3 0.0164(8) 0.0196(9) 0.0225(9) 0.0007(7) 0.0048(7) 0.0008(7)
N4 0.0196(9) 0.0211(9) 0.0217(9) -0.0011(7) 0.0020(7) 0.0020(7)
C11 0.0169(10) 0.0247(11) 0.0296(12) -0.0024(9) 0.0022(9) -0.0027(8)
C12 0.0123(9) 0.0238(11) 0.0304(12) -0.0023(9) 0.0064(8) -0.0018(8)
C13 0.0164(10) 0.0244(11) 0.0259(11) -0.0082(9) 0.0058(8) 0.0008(8)
C14 0.0182(10) 0.0332(12) 0.0219(11) -0.0036(9) 0.0075(8) -0.0006(9)
C15 0.0184(10) 0.0197(11) 0.0298(12) 0.0017(9) -0.0001(9) 0.0012(8)
C16 0.0213(11) 0.0191(11) 0.0325(12) 0.0002(9) 0.0042(9) -0.0006(8)
C17 0.0307(13) 0.0229(11) 0.0296(12) 0.0015(9) 0.0036(10) -0.0022(10)
O1 0.0268(9) 0.0265(9) 0.0380(10) 0.0067(7) 0.0059(7) -0.0025(7)
C21 0.0256(12) 0.0619(18) 0.0249(12) 0.0060(11) 0.0122(10) 0.0129(12)
C22 0.0249(12) 0.0621(18) 0.0214(12) -0.0074(11) 0.0041(10) 0.0161(12)
C23 0.0305(13) 0.0440(15) 0.0256(12) 0.0111(10) 0.0119(10) 0.0092(11)
C24 0.0315(13) 0.0277(12) 0.0314(13) 0.0104(10) 0.0108(10) 0.0081(10)
C25 0.0223(11) 0.0422(14) 0.0227(11) -0.0007(10) 0.0016(9) 0.0066(10)
C26 0.0305(13) 0.0360(14) 0.0392(15) -0.0038(11) -0.0053(11) 0.0061(11)
C27 0.0351(14) 0.0429(16) 0.0353(14) -0.0048(12) 0.0040(11) 0.0025(12)
O2 0.0403(11) 0.0452(12) 0.0517(13) -0.0073(9) -0.0033(10) 0.0008(9)
C31 0.0369(14) 0.0307(13) 0.0286(12) 0.0074(10) 0.0089(10) -0.0007(11)
C32 0.0274(12) 0.0207(11) 0.0298(12) 0.0052(9) 0.0100(9) 0.0022(9)
C33 0.0219(11) 0.0215(11) 0.0231(11) -0.0022(8) 0.0068(8) 0.0032(8)
C34 0.0221(11) 0.0187(10) 0.0273(11) -0.0034(8) 0.0040(9) -0.0016(8)
C35 0.0161(10) 0.0311(12) 0.0334(13) 0.0046(10) 0.0029(9) 0.0023(9)
C36 0.0165(10) 0.0297(12) 0.0315(12) -0.0010(9) 0.0062(9) 0.0003(9)
C37 0.0197(11) 0.0246(12) 0.0385(14) -0.0013(10) 0.0041(10) -0.0012(9)
O3 0.0249(9) 0.0257(9) 0.0436(11) -0.0057(7) 0.0094(8) -0.0048(7)
C41 0.0255(12) 0.0194(11) 0.0350(13) -0.0043(9) 0.0030(10) -0.0008(9)
C42 0.0354(13) 0.0259(12) 0.0256(12) -0.0064(9) 0.0049(10) 0.0025(10)
C43 0.0176(10) 0.0272(12) 0.0290(12) -0.0047(9) -0.0001(9) -0.0010(9)
C44 0.0168(10) 0.0283(12) 0.0320(12) -0.0019(9) 0.0014(9) 0.0036(9)
C45 0.0281(12) 0.0310(12) 0.0250(12) 0.0046(9) 0.0054(9) 0.0046(10)
C46 0.0318(14) 0.0511(17) 0.0318(14) 0.0137(12) 0.0064(11) -0.0002(12)
C47 0.0480(17) 0.0509(17) 0.0375(15) -0.0001(13) 0.0197(13) -0.0094(14)
O4 0.0490(13) 0.0683(15) 0.0456(13) 0.0151(11) 0.0157(10) 0.0046(11)

loop_
_atom_type_symbol
_atom_type_description
_atom_type_scat_dispersion_real
_atom_type_scat_dispersion_imag
_atom_type_scat_source
C C 0.0033 0.0016 'International Tables Vol C Tables 4.2.6.8 and 6.1.1.4'
H H 0.0000 0.0000 'International Tables Vol C Tables 4.2.6.8 and 6.1.1.4'
N N 0.0061 0.0033 'International Tables Vol C Tables 4.2.6.8 and 6.1.1.4'
O O 0.0106 0.0060 'International Tables Vol C Tables 4.2.6.8 and 6.1.1.4'
S S 0.1246 0.1234 'International Tables Vol C Tables 4.2.6.8 and 6.1.1.4'
Zn Zn 0.2839 1.4301 'International Tables Vol C Tables 4.2.6.8 and 6.1.1.4'

loop_
_geom_angle_atom_site_label_1
_geom_angle_atom_site_label_2
_geom_angle_atom_site_label_3
_geom_angle
_geom_angle_site_symmetry_1
_geom_angle_site_symmetry_3
_geom_angle_publ_flag
N1 Zn1 S2 90.89(5) . . ?
N1 Zn1 S1 119.99(5) . . ?
S2 Zn1 S1 114.78(2) . . ?
N1 Zn1 S7 89.69(5) . . ?
S2 Zn1 S7 126.20(2) . . ?
S1 Zn1 S7 111.01(2) . . ?
N2 Zn2 S4 91.17(5) . . ?
N2 Zn2 S3 123.55(6) . . ?
S4 Zn2 S3 118.29(2) . . ?
N2 Zn2 S1 89.52(5) . . ?
S4 Zn2 S1 125.86(2) . . ?
S3 Zn2 S1 105.63(2) . . ?
N3 Zn3 S6 91.49(5) . . ?
N3 Zn3 S3 88.76(5) . . ?
S6 Zn3 S3 126.25(3) . . ?
N3 Zn3 S5 123.33(5) . . ?
S6 Zn3 S5 115.62(2) . . ?
S3 Zn3 S5 108.48(2) . . ?
N4 Zn4 S8 90.22(5) . . ?
N4 Zn4 S7 123.21(5) . . ?
S8 Zn4 S7 114.97(2) . . ?
N4 Zn4 S5 89.67(5) . . ?
S8 Zn4 S5 127.08(2) . . ?
S7 Zn4 S5 108.83(2) . . ?
C24 S1 Zn1 101.37(8) . . ?
C24 S1 Zn2 94.76(8) . . ?
Zn1 S1 Zn2 102.89(2) . . ?
C11 S2 Zn1 95.90(7) . . ?
C34 S3 Zn2 102.47(8) . . ?
C34 S3 Zn3 95.05(7) . . ?
Zn2 S3 Zn3 106.48(2) . . ?
C21 S4 Zn2 95.88(8) . . ?
C44 S5 Zn3 102.36(8) . . ?
C44 S5 Zn4 94.80(7) . . ?
Zn3 S5 Zn4 104.27(2) . . ?
C31 S6 Zn3 94.94(8) . . ?
C14 S7 Zn4 103.05(8) . . ?
C14 S7 Zn1 94.73(7) . . ?
Zn4 S7 Zn1 104.72(2) . . ?
C41 S8 Zn4 96.13(8) . . ?
C13 N1 C12 109.86(16) . . ?
C13 N1 C15 111.39(17) . . ?
C12 N1 C15 109.12(16) . . ?
C13 N1 Zn1 109.18(12) . . ?
C12 N1 Zn1 103.55(12) . . ?
C15 N1 Zn1 113.44(13) . . ?
C23 N2 C22 110.0(2) . . ?
C23 N2 C25 109.89(19) . . ?
C22 N2 C25 109.06(19) . . ?
C23 N2 Zn2 103.19(14) . . ?
C22 N2 Zn2 105.71(14) . . ?
C25 N2 Zn2 118.65(14) . . ?
C33 N3 C35 111.11(17) . . ?
C33 N3 C32 109.35(17) . . ?
C35 N3 C32 109.25(17) . . ?
C33 N3 Zn3 110.20(13) . . ?
C35 N3 Zn3 112.67(14) . . ?
C32 N3 Zn3 104.00(13) . . ?
C42 N4 C43 109.85(18) . . ?
C42 N4 C45 110.38(18) . . ?
C43 N4 C45 109.78(17) . . ?
C42 N4 Zn4 106.70(13) . . ?
C43 N4 Zn4 103.42(13) . . ?
C45 N4 Zn4 116.39(14) . . ?
C12 C11 S2 112.48(15) . . ?
N1 C12 C11 113.81(18) . . ?
N1 C13 C14 113.47(18) . . ?
C13 C14 S7 114.14(15) . . ?
N1 C15 C16 114.35(18) . . ?
C17 C16 C15 111.39(19) . . ?
O1 C17 C16 112.23(19) . . ?
C22 C21 S4 113.08(18) . . ?
N2 C22 C21 113.5(2) . . ?
N2 C23 C24 113.68(19) . . ?
C23 C24 S1 112.15(17) . . ?
N2 C25 C26 113.97(19) . . ?
C27 C26 C25 113.9(2) . . ?
O2 C27 C26 116.0(2) . . ?
C32 C31 S6 113.43(17) . . ?
N3 C32 C31 112.97(19) . . ?
N3 C33 C34 112.90(17) . . ?
C33 C34 S3 113.33(15) . . ?
N3 C35 C36 113.82(18) . . ?
C35 C36 C37 110.3(2) . . ?
O3 C37 C36 112.2(2) . . ?
C42 C41 S8 112.05(16) . . ?
N4 C42 C41 113.56(19) . . ?
N4 C43 C44 113.52(18) . . ?
C43 C44 S5 112.25(16) . . ?
N4 C45 C46 114.41(19) . . ?
C47 C46 C45 113.3(2) . . ?
O4 C47 C46 113.7(3) . . ?

loop_
_geom_bond_atom_site_label_1
_geom_bond_atom_site_label_2
_geom_bond_distance
_geom_bond_site_symmetry_2
_geom_bond_publ_flag
Zn1 N1 2.1260(17) . ?
Zn1 S2 2.2753(7) . ?
Zn1 S1 2.3366(6) . ?
Zn1 S7 2.3514(6) . ?
Zn2 N2 2.1541(19) . ?
Zn2 S4 2.2662(6) . ?
Zn2 S3 2.3275(6) . ?
Zn2 S1 2.3602(6) . ?
Zn3 N3 2.1385(18) . ?
Zn3 S6 2.2801(7) . ?
Zn3 S3 2.3543(6) . ?
Zn3 S5 2.3557(6) . ?
Zn4 N4 2.1567(18) . ?
Zn4 S8 2.2803(6) . ?
Zn4 S7 2.3377(6) . ?
Zn4 S5 2.3584(6) . ?
S1 C24 1.842(3) . ?
S2 C11 1.827(2) . ?
S3 C34 1.841(2) . ?
S4 C21 1.819(3) . ?
S5 C44 1.850(2) . ?
S6 C31 1.824(3) . ?
S7 C14 1.846(2) . ?
S8 C41 1.826(2) . ?
N1 C13 1.486(3) . ?
N1 C12 1.488(3) . ?
N1 C15 1.492(3) . ?
N2 C23 1.484(3) . ?
N2 C22 1.493(3) . ?
N2 C25 1.494(3) . ?
N3 C33 1.484(3) . ?
N3 C35 1.491(3) . ?
N3 C32 1.493(3) . ?
N4 C42 1.485(3) . ?
N4 C43 1.494(3) . ?
N4 C45 1.495(3) . ?
C11 C12 1.517(3) . ?
C13 C14 1.520(3) . ?
C15 C16 1.522(3) . ?
C16 C17 1.521(3) . ?
C17 O1 1.426(3) . ?
C21 C22 1.528(4) . ?
C23 C24 1.523(3) . ?
C25 C26 1.532(4) . ?
C26 C27 1.511(4) . ?
C27 O2 1.412(3) . ?
C31 C32 1.522(3) . ?
C33 C34 1.523(3) . ?
C35 C36 1.517(3) . ?
C36 C37 1.521(3) . ?
C37 O3 1.432(3) . ?
C41 C42 1.527(3) . ?
C43 C44 1.521(3) . ?
C45 C46 1.523(4) . ?
C46 C47 1.508(4) . ?
C47 O4 1.393(4) . ?

loop_
_geom_torsion_atom_site_label_1
_geom_torsion_atom_site_label_2
_geom_torsion_atom_site_label_3
_geom_torsion_atom_site_label_4
_geom_torsion
_geom_torsion_site_symmetry_1
_geom_torsion_site_symmetry_2
_geom_torsion_site_symmetry_3
_geom_torsion_site_symmetry_4
_geom_torsion_publ_flag
N1 Zn1 S1 C24 -75.65(10) . . . . ?
S2 Zn1 S1 C24 30.99(8) . . . . ?
S7 Zn1 S1 C24 -178.06(8) . . . . ?
N1 Zn1 S1 Zn2 -173.28(6) . . . . ?
S2 Zn1 S1 Zn2 -66.65(3) . . . . ?
S7 Zn1 S1 Zn2 84.30(3) . . . . ?
N2 Zn2 S1 C24 -2.86(10) . . . . ?
S4 Zn2 S1 C24 88.23(9) . . . . ?
S3 Zn2 S1 C24 -127.72(8) . . . . ?
N2 Zn2 S1 Zn1 99.97(6) . . . . ?
S4 Zn2 S1 Zn1 -168.94(2) . . . . ?
S3 Zn2 S1 Zn1 -24.89(3) . . . . ?
N1 Zn1 S2 C11 -3.06(9) . . . . ?
S1 Zn1 S2 C11 -126.96(8) . . . . ?
S7 Zn1 S2 C11 87.21(8) . . . . ?
N2 Zn2 S3 C34 78.55(10) . . . . ?
S4 Zn2 S3 C34 -34.07(8) . . . . ?
S1 Zn2 S3 C34 178.64(7) . . . . ?
N2 Zn2 S3 Zn3 177.73(6) . . . . ?
S4 Zn2 S3 Zn3 65.10(3) . . . . ?
S1 Zn2 S3 Zn3 -82.19(3) . . . . ?
N3 Zn3 S3 C34 8.38(9) . . . . ?
S6 Zn3 S3 C34 -82.57(8) . . . . ?
S5 Zn3 S3 C34 133.29(7) . . . . ?
N3 Zn3 S3 Zn2 -96.23(5) . . . . ?
S6 Zn3 S3 Zn2 172.82(3) . . . . ?
S5 Zn3 S3 Zn2 28.68(3) . . . . ?
N2 Zn2 S4 C21 5.39(12) . . . . ?
S3 Zn2 S4 C21 135.08(10) . . . . ?
S1 Zn2 S4 C21 -84.87(10) . . . . ?
N3 Zn3 S5 C44 -81.45(10) . . . . ?
S6 Zn3 S5 C44 29.04(8) . . . . ?
S3 Zn3 S5 C44 177.44(8) . . . . ?
N3 Zn3 S5 Zn4 -179.74(6) . . . . ?
S6 Zn3 S5 Zn4 -69.25(3) . . . . ?
S3 Zn3 S5 Zn4 79.16(3) . . . . ?
N4 Zn4 S5 C44 -2.50(9) . . . . ?
S8 Zn4 S5 C44 87.53(8) . . . . ?
S7 Zn4 S5 C44 -127.72(8) . . . . ?
N4 Zn4 S5 Zn3 101.56(5) . . . . ?
S8 Zn4 S5 Zn3 -168.41(2) . . . . ?
S7 Zn4 S5 Zn3 -23.65(3) . . . . ?
N3 Zn3 S6 C31 0.54(10) . . . . ?
S3 Zn3 S6 C31 90.10(9) . . . . ?
S5 Zn3 S6 C31 -127.94(9) . . . . ?
N4 Zn4 S7 C14 80.50(9) . . . . ?
S8 Zn4 S7 C14 -27.55(8) . . . . ?
S5 Zn4 S7 C14 -177.03(8) . . . . ?
N4 Zn4 S7 Zn1 179.03(6) . . . . ?
S8 Zn4 S7 Zn1 70.98(3) . . . . ?
S5 Zn4 S7 Zn1 -78.50(3) . . . . ?
N1 Zn1 S7 C14 4.78(9) . . . . ?
S2 Zn1 S7 C14 -86.10(8) . . . . ?
S1 Zn1 S7 C14 127.02(8) . . . . ?
N1 Zn1 S7 Zn4 -100.05(5) . . . . ?
S2 Zn1 S7 Zn4 169.07(2) . . . . ?
S1 Zn1 S7 Zn4 22.18(3) . . . . ?
N4 Zn4 S8 C41 7.28(10) . . . . ?
S7 Zn4 S8 C41 134.57(8) . . . . ?
S5 Zn4 S8 C41 -82.48(9) . . . . ?
S2 Zn1 N1 C13 144.99(13) . . . . ?
S1 Zn1 N1 C13 -95.47(13) . . . . ?
S7 Zn1 N1 C13 18.79(13) . . . . ?
S2 Zn1 N1 C12 28.00(12) . . . . ?
S1 Zn1 N1 C12 147.54(11) . . . . ?
S7 Zn1 N1 C12 -98.20(12) . . . . ?
S2 Zn1 N1 C15 -90.14(13) . . . . ?
S1 Zn1 N1 C15 29.40(15) . . . . ?
S7 Zn1 N1 C15 143.66(13) . . . . ?
S4 Zn2 N2 C23 -96.54(13) . . . . ?
S3 Zn2 N2 C23 137.84(12) . . . . ?
S1 Zn2 N2 C23 29.32(13) . . . . ?
S4 Zn2 N2 C22 19.01(16) . . . . ?
S3 Zn2 N2 C22 -106.61(16) . . . . ?
S1 Zn2 N2 C22 144.87(16) . . . . ?
S4 Zn2 N2 C25 141.71(16) . . . . ?
S3 Zn2 N2 C25 16.09(18) . . . . ?
S1 Zn2 N2 C25 -92.43(16) . . . . ?
S6 Zn3 N3 C33 141.94(13) . . . . ?
S3 Zn3 N3 C33 15.71(13) . . . . ?
S5 Zn3 N3 C33 -95.72(13) . . . . ?
S6 Zn3 N3 C35 -93.35(14) . . . . ?
S3 Zn3 N3 C35 140.42(14) . . . . ?
S5 Zn3 N3 C35 28.99(16) . . . . ?
S6 Zn3 N3 C32 24.84(13) . . . . ?
S3 Zn3 N3 C32 -101.39(13) . . . . ?
S5 Zn3 N3 C32 147.18(12) . . . . ?
S8 Zn4 N4 C42 17.57(14) . . . . ?
S7 Zn4 N4 C42 -102.90(14) . . . . ?
S5 Zn4 N4 C42 144.65(14) . . . . ?
S8 Zn4 N4 C43 -98.28(13) . . . . ?
S7 Zn4 N4 C43 141.25(11) . . . . ?
S5 Zn4 N4 C43 28.80(13) . . . . ?
S8 Zn4 N4 C45 141.27(15) . . . . ?
S7 Zn4 N4 C45 20.80(17) . . . . ?
S5 Zn4 N4 C45 -91.65(15) . . . . ?
Zn1 S2 C11 C12 -22.90(16) . . . . ?
C13 N1 C12 C11 -167.89(18) . . . . ?
C15 N1 C12 C11 69.7(2) . . . . ?
Zn1 N1 C12 C11 -51.4(2) . . . . ?
S2 C11 C12 N1 52.7(2) . . . . ?
C12 N1 C13 C14 70.1(2) . . . . ?
C15 N1 C13 C14 -168.90(17) . . . . ?
Zn1 N1 C13 C14 -42.9(2) . . . . ?
N1 C13 C14 S7 50.5(2) . . . . ?
Zn4 S7 C14 C13 77.54(16) . . . . ?
Zn1 S7 C14 C13 -28.77(16) . . . . ?
C13 N1 C15 C16 49.4(2) . . . . ?
C12 N1 C15 C16 170.89(18) . . . . ?
Zn1 N1 C15 C16 -74.2(2) . . . . ?
N1 C15 C16 C17 162.05(19) . . . . ?
C15 C16 C17 O1 167.71(19) . . . . ?
Zn2 S4 C21 C22 -30.3(2) . . . . ?
C23 N2 C22 C21 66.9(3) . . . . ?
C25 N2 C22 C21 -172.5(2) . . . . ?
Zn2 N2 C22 C21 -43.9(3) . . . . ?
S4 C21 C22 N2 53.1(3) . . . . ?
C22 N2 C23 C24 -167.4(2) . . . . ?
C25 N2 C23 C24 72.5(3) . . . . ?
Zn2 N2 C23 C24 -55.0(2) . . . . ?
N2 C23 C24 S1 56.7(3) . . . . ?
Zn1 S1 C24 C23 -128.57(17) . . . . ?
Zn2 S1 C24 C23 -24.39(18) . . . . ?
C23 N2 C25 C26 -162.8(2) . . . . ?
C22 N2 C25 C26 76.5(3) . . . . ?
Zn2 N2 C25 C26 -44.5(3) . . . . ?
N2 C25 C26 C27 -170.7(2) . . . . ?
C25 C26 C27 O2 -59.9(3) . . . . ?
Zn3 S6 C31 C32 -26.93(18) . . . . ?
C33 N3 C32 C31 -166.79(19) . . . . ?
C35 N3 C32 C31 71.4(2) . . . . ?
Zn3 N3 C32 C31 -49.1(2) . . . . ?
S6 C31 C32 N3 54.5(2) . . . . ?
C35 N3 C33 C34 -167.02(18) . . . . ?
C32 N3 C33 C34 72.3(2) . . . . ?
Zn3 N3 C33 C34 -41.4(2) . . . . ?
N3 C33 C34 S3 52.2(2) . . . . ?
Zn2 S3 C34 C33 75.45(16) . . . . ?
Zn3 S3 C34 C33 -32.69(16) . . . . ?
C33 N3 C35 C36 56.4(3) . . . . ?
C32 N3 C35 C36 177.15(19) . . . . ?
Zn3 N3 C35 C36 -67.8(2) . . . . ?
N3 C35 C36 C37 155.9(2) . . . . ?
C35 C36 C37 O3 174.97(19) . . . . ?
Zn4 S8 C41 C42 -32.20(17) . . . . ?
C43 N4 C42 C41 67.7(2) . . . . ?
C45 N4 C42 C41 -171.15(19) . . . . ?
Zn4 N4 C42 C41 -43.8(2) . . . . ?
S8 C41 C42 N4 54.1(2) . . . . ?
C42 N4 C43 C44 -168.06(19) . . . . ?
C45 N4 C43 C44 70.4(2) . . . . ?
Zn4 N4 C43 C44 -54.5(2) . . . . ?
N4 C43 C44 S5 56.4(2) . . . . ?
Zn3 S5 C44 C43 -130.55(16) . . . . ?
Zn4 S5 C44 C43 -24.80(17) . . . . ?
C42 N4 C45 C46 63.3(3) . . . . ?
C43 N4 C45 C46 -175.4(2) . . . . ?
Zn4 N4 C45 C46 -58.5(2) . . . . ?
N4 C45 C46 C47 162.5(2) . . . . ?
C45 C46 C47 O4 61.5(3) . . . . ?
